data_4308072
loop_
_publ_author_name
'Ming-Hui Ge'
'John D. Corbett'

_publ_section_title
;
M2Ba2Sn6 (M =Yb, Ca): Metallic Zintl Phases with a Novel Tin Chain
Substructure
;
_journal_name_full 'Inorganic Chemistry'
_journal_page_first 4138
_journal_page_last 4144
_journal_paper_doi 10.1021/ic070042p
_journal_volume 46
_journal_year 2007
_chemical_formula_moiety BaYbSn3
_chemical_formula_sum 'Ba2 Sn6 Yb2'
_chemical_formula_weight 1332.90
_chemical_name_systematic
; 
 ? 
;
_space_group_IT_number 64
_symmetry_space_group_name_Hall '-C 2ac 2'
_symmetry_space_group_name_H-M 'C m c a'
_atom_sites_solution_hydrogens geom
_atom_sites_solution_primary direct
_atom_sites_solution_secondary difmap
_audit_creation_method SHELXL-97
_cell_angle_alpha 90.00
_cell_angle_beta 90.00
_cell_angle_gamma 90.00
_cell_formula_units_Z 8
_cell_length_a 15.871(3)
_cell_length_b 9.3870(19)
_cell_length_c 17.212(3)
_cell_measurement_temperature 293(2)
_cell_measurement_theta_max 28.26
_cell_measurement_theta_min 2.37
_cell_volume 2564.3(8)
_computing_structure_refinement 'SHELXL-97 (Sheldrick, 1997)'
_computing_structure_solution 'SHELXS-97 (Sheldrick, 1990)'
_diffrn_ambient_temperature 293(2)
_diffrn_measured_fraction_theta_full 0.967
_diffrn_measured_fraction_theta_max 0.967
_diffrn_radiation_monochromator graphite
_diffrn_radiation_source 'fine-focus sealed tube'
_diffrn_radiation_type MoK\a
_diffrn_radiation_wavelength 0.71073
_diffrn_reflns_av_R_equivalents 0.0445
_diffrn_reflns_av_sigmaI/netI 0.0443
_diffrn_reflns_limit_h_max 19
_diffrn_reflns_limit_h_min -21
_diffrn_reflns_limit_k_max 10
_diffrn_reflns_limit_k_min -12
_diffrn_reflns_limit_l_max 22
_diffrn_reflns_limit_l_min -18
_diffrn_reflns_number 7402
_diffrn_reflns_theta_full 28.26
_diffrn_reflns_theta_max 28.26
_diffrn_reflns_theta_min 2.37
_exptl_absorpt_coefficient_mu 31.872
_exptl_crystal_colour Grey
_exptl_crystal_density_diffrn 6.905
_exptl_crystal_density_method 'not measured'
_exptl_crystal_description Brittle,air-sensitive
_exptl_crystal_F_000 4416
_exptl_crystal_size_max 0.09
_exptl_crystal_size_mid 0.12
_exptl_crystal_size_min 0.15
_refine_diff_density_max 3.317
_refine_diff_density_min -1.835
_refine_diff_density_rms 0.419
_refine_ls_extinction_coef 0.00027(2)
_refine_ls_extinction_expression Fc^*^=kFc[1+0.001xFc^2^\l^3^/sin(2\q)]^-1/4^
_refine_ls_extinction_method SHELXL
_refine_ls_goodness_of_fit_ref 1.095
_refine_ls_hydrogen_treatment mixed
_refine_ls_matrix_type full
_refine_ls_number_parameters 52
_refine_ls_number_reflns 1596
_refine_ls_number_restraints 0
_refine_ls_restrained_S_all 1.095
_refine_ls_R_factor_all 0.0332
_refine_ls_R_factor_gt 0.0307
_refine_ls_shift/su_max 0.000
_refine_ls_shift/su_mean 0.000
_refine_ls_structure_factor_coef Fsqd
_refine_ls_weighting_details 'calc w=1/[\s^2^(Fo^2^)+(0.0380P)^2^+22.0000P] where P=(Fo^2^+2Fc^2^)/3'
_refine_ls_weighting_scheme calc
_refine_ls_wR_factor_gt 0.0770
_refine_ls_wR_factor_ref 0.0784
_reflns_number_gt 1511
_reflns_number_total 1596
_reflns_threshold_expression >2sigma(I)
_cod_data_source_file ic070042p-file003.cif
_cod_data_source_block Yb2Ba2Sn6
_cod_original_cell_volume 2564.3(9)
_cod_original_formula_sum 'Yb2 Ba2 Sn6'
_cod_database_code 4308072

loop_
_symmetry_equiv_pos_as_xyz
'x, y, z'
'-x, -y+1/2, z+1/2'
'-x, y+1/2, -z+1/2'
'x, -y, -z'
'x+1/2, y+1/2, z'
'-x+1/2, -y+1, z+1/2'
'-x+1/2, y+1, -z+1/2'
'x+1/2, -y+1/2, -z'
'-x, -y, -z'
'x, y-1/2, -z-1/2'
'x, -y-1/2, z-1/2'
'-x, y, z'
'-x+1/2, -y+1/2, -z'
'x+1/2, y, -z-1/2'
'x+1/2, -y, z-1/2'
'-x+1/2, y+1/2, z'

loop_
_atom_site_label
_atom_site_type_symbol
_atom_site_fract_x
_atom_site_fract_y
_atom_site_fract_z
_atom_site_U_iso_or_equiv
_atom_site_adp_type
_atom_site_occupancy
_atom_site_symmetry_multiplicity
_atom_site_calc_flag
_atom_site_refinement_flags
_atom_site_disorder_assembly
_atom_site_disorder_group
Ba1 Ba 0.0000 0.17424(8) 0.41406(4) 0.01577(18) Uani 1 2 d S . .
Ba2 Ba 0.21600(4) 0.0000 0.0000 0.01471(18) Uani 1 2 d S . .
Sn1 Sn 0.0000 0.28167(8) 0.21966(4) 0.01424(19) Uani 1 2 d S . .
Sn2 Sn 0.0000 0.06566(8) 0.08535(4) 0.01424(19) Uani 1 2 d S . .
Sn3 Sn 0.11853(3) 0.31570(6) 0.09269(3) 0.01542(16) Uani 1 1 d . . .
Sn4 Sn 0.27670(3) 0.23585(6) 0.16327(3) 0.01562(16) Uani 1 1 d . . .
Yb Yb 0.36591(2) 0.01141(4) 0.27194(2) 0.01507(14) Uani 1 1 d . . .

loop_
_atom_site_aniso_label
_atom_site_aniso_U_11
_atom_site_aniso_U_22
_atom_site_aniso_U_33
_atom_site_aniso_U_23
_atom_site_aniso_U_13
_atom_site_aniso_U_12
Ba1 0.0167(3) 0.0186(3) 0.0119(3) 0.0002(2) 0.000 0.000
Ba2 0.0142(3) 0.0152(3) 0.0147(4) -0.0002(2) 0.000 0.000
Sn1 0.0124(4) 0.0167(4) 0.0136(4) -0.0030(3) 0.000 0.000
Sn2 0.0125(3) 0.0153(4) 0.0149(4) -0.0020(3) 0.000 0.000
Sn3 0.0124(3) 0.0189(3) 0.0149(3) 0.0026(2) 0.00010(18) 0.00004(19)
Sn4 0.0128(3) 0.0166(3) 0.0174(3) 0.0028(2) -0.00254(19) -0.00178(18)
Yb 0.0131(2) 0.0153(2) 0.0168(2) 0.00075(13) 0.00058(12) 0.00143(12)

loop_
_atom_type_symbol
_atom_type_description
_atom_type_scat_dispersion_real
_atom_type_scat_dispersion_imag
_atom_type_scat_source
Sn Sn -0.6537 1.4246 'International Tables Vol C Tables 4.2.6.8 and 6.1.1.4'
Ba Ba -0.3244 2.2819 'International Tables Vol C Tables 4.2.6.8 and 6.1.1.4'
Yb Yb -0.3850 5.5486 'International Tables Vol C Tables 4.2.6.8 and 6.1.1.4'

loop_
_geom_bond_atom_site_label_1
_geom_bond_atom_site_label_2
_geom_bond_distance
_geom_bond_site_symmetry_2
_geom_bond_publ_flag
Ba1 Sn1 3.4946(12) . ?
Ba1 Sn3 3.6056(10) 11_566 ?
Ba1 Sn3 3.6056(10) 2 ?
Ba1 Sn2 3.6743(13) 10_566 ?
Ba1 Sn2 3.8281(12) 2 ?
Ba1 Sn4 3.8296(9) 14_456 ?
Ba1 Sn4 3.8296(9) 7_545 ?
Ba1 Sn3 3.8574(11) 3_545 ?
Ba1 Sn3 3.8574(11) 10_556 ?
Ba1 Yb 4.1369(9) 14_456 ?
Ba1 Yb 4.1369(9) 7_545 ?
Ba1 Ba1 4.4106(15) 9_556 ?
Ba2 Sn3 3.5264(8) 13 ?
Ba2 Sn3 3.5264(8) 16_545 ?
Ba2 Sn3 3.7041(8) 4 ?
Ba2 Sn3 3.7041(8) . ?
Ba2 Sn4 3.7050(8) . ?
Ba2 Sn4 3.7050(8) 4 ?
Ba2 Sn4 3.7496(8) 16_545 ?
Ba2 Sn4 3.7496(8) 13 ?
Ba2 Sn2 3.7802(9) 9 ?
Ba2 Sn2 3.7802(9) . ?
Ba2 Yb 4.1365(8) 6_544 ?
Ba2 Yb 4.1365(8) 7_545 ?
Sn1 Sn3 2.9012(9) 12 ?
Sn1 Sn3 2.9012(9) . ?
Sn1 Sn2 3.0750(11) . ?
Sn1 Yb 3.1605(8) 16 ?
Sn1 Yb 3.1605(8) 5_455 ?
Sn1 Yb 3.3145(8) 14_456 ?
Sn1 Yb 3.3145(8) 7_545 ?
Sn2 Sn3 3.0106(9) . ?
Sn2 Sn3 3.0106(9) 12 ?
Sn2 Sn2 3.1863(16) 9 ?
Sn2 Yb 3.2896(8) 7_545 ?
Sn2 Yb 3.2896(8) 14_456 ?
Sn2 Ba1 3.6743(13) 10_556 ?
Sn2 Ba2 3.7802(9) 9 ?
Sn2 Ba1 3.8280(12) 2_554 ?
Sn3 Sn4 2.8879(9) . ?
Sn3 Ba2 3.5264(8) 13 ?
Sn3 Yb 3.5993(9) 16 ?
Sn3 Ba1 3.6056(10) 2_554 ?
Sn3 Yb 3.6945(8) 7_545 ?
Sn3 Ba1 3.8574(11) 10_566 ?
Sn4 Sn4 3.1034(12) 7_545 ?
Sn4 Yb 3.1530(7) . ?
Sn4 Yb 3.1527(8) 10_566 ?
Sn4 Yb 3.2871(8) 7_545 ?
Sn4 Ba2 3.7496(8) 13 ?
Sn4 Ba1 3.8296(9) 14_556 ?
Yb Sn4 3.1527(8) 10_556 ?
Yb Sn1 3.1605(8) 5_545 ?
Yb Sn4 3.2871(8) 7_545 ?
Yb Sn2 3.2896(8) 14_556 ?
Yb Sn1 3.3145(8) 14_556 ?
Yb Sn3 3.5993(9) 16_545 ?
Yb Sn3 3.6945(8) 7_545 ?
Yb Yb 3.7561(10) 7_545 ?
Yb Ba2 4.1365(8) 6_545 ?
Yb Ba1 4.1369(9) 14_556 ?
Yb Yb 4.2562(11) 12_655 ?
